data_2216120
loop_
_publ_author_name
'S. Asath Bahadur'
'M. Rajalakshmi'
'Shunmuganarayanan Athimoolam'
'R. Sayee Kannan'
'V. Ramakrishnan'

_publ_section_title
;
 Chain and ring motifs in bis(creatininium) sulfate
;
_journal_coeditor_code SJ2364
_journal_issue 11
_journal_name_full 'Acta Crystallographica Section E'
_journal_page_first o4195
_journal_page_last o4195
_journal_paper_doi 10.1107/S1600536807046119
_journal_volume 63
_journal_year 2007
_chemical_formula_iupac '2C4 H8 N3 O +, S O4 2-'
_chemical_formula_moiety '2(C4 H8 N3 O +), S O4 2-'
_chemical_formula_sum 'C8 H16 N6 O6 S'
_chemical_formula_weight 324.33
_chemical_name_common 'bis(creatininium) sulfate'
_chemical_name_systematic
;
bis(creatininium) sulfate
;
_space_group_IT_number 14
_symmetry_cell_setting monoclinic
_symmetry_space_group_name_Hall '-P 2ybc'
_symmetry_space_group_name_H-M 'P 1 21/c 1'
_atom_sites_solution_hydrogens geom
_atom_sites_solution_primary direct
_atom_sites_solution_secondary difmap
_audit_creation_method SHELXTL/PC
_cell_angle_alpha 90.00
_cell_angle_beta 97.347(11)
_cell_angle_gamma 90.00
_cell_formula_units_Z 4
_cell_length_a 12.469(6)
_cell_length_b 7.560(3)
_cell_length_c 14.382(9)
_cell_measurement_reflns_used 25
_cell_measurement_temperature 293(2)
_cell_measurement_theta_max 14.08
_cell_measurement_theta_min 9.57
_cell_volume 1344.6(12)
_computing_cell_refinement 'CAD-4 EXPRESS (Enraf--Nonius, 1994)'
_computing_data_collection 'CAD-4 EXPRESS (Enraf--Nonius, 1994)'
_computing_data_reduction 'XCAD4 (Harms & Wocadlo, 1995)'
_computing_molecular_graphics
;
ORTEP-3 (Farrugia, 1997), MERCURY (Macrae <i>et al.</i>,  2006)
and PLATON (Spek,
2003)
;
_computing_publication_material 'SHELXTL (Bruker, 2000)'
_computing_structure_refinement 'SHELXTL (Bruker, 2000)'
_computing_structure_solution 'SHELXTL (Bruker, 2000)'
_diffrn_ambient_temperature 293(2)
_diffrn_measured_fraction_theta_full 1.000
_diffrn_measured_fraction_theta_max 1.000
_diffrn_measurement_device_type 'Nonius MACH3'
_diffrn_measurement_method \w-2\q
_diffrn_radiation_monochromator graphite
_diffrn_radiation_source 'fine-focus sealed tube'
_diffrn_radiation_type MoK\a
_diffrn_radiation_wavelength 0.71069
_diffrn_reflns_av_R_equivalents 0.0129
_diffrn_reflns_av_sigmaI/netI 0.0124
_diffrn_reflns_limit_h_max 14
_diffrn_reflns_limit_h_min 0
_diffrn_reflns_limit_k_max 8
_diffrn_reflns_limit_k_min -1
_diffrn_reflns_limit_l_max 16
_diffrn_reflns_limit_l_min -17
_diffrn_reflns_number 2856
_diffrn_reflns_theta_full 25.00
_diffrn_reflns_theta_max 24.97
_diffrn_reflns_theta_min 2.86
_diffrn_standards_decay_% 0
_diffrn_standards_interval_time 60
_diffrn_standards_number 3
_exptl_absorpt_coefficient_mu 0.282
_exptl_absorpt_correction_T_max 0.9603
_exptl_absorpt_correction_T_min 0.9481
_exptl_absorpt_correction_type psi-scan
_exptl_absorpt_process_details '(North <i>et al.</i>,  1968)'
_exptl_crystal_colour colourless
_exptl_crystal_density_diffrn 1.602
_exptl_crystal_density_method 'not measured'
_exptl_crystal_description block
_exptl_crystal_F_000 680
_exptl_crystal_size_max 0.23
_exptl_crystal_size_mid 0.20
_exptl_crystal_size_min 0.17
_refine_diff_density_max 0.215
_refine_diff_density_min -0.354
_refine_ls_extinction_method none
_refine_ls_goodness_of_fit_ref 1.064
_refine_ls_hydrogen_treatment mixed
_refine_ls_matrix_type full
_refine_ls_number_parameters 214
_refine_ls_number_reflns 2343
_refine_ls_number_restraints 0
_refine_ls_restrained_S_all 1.064
_refine_ls_R_factor_all 0.0366
_refine_ls_R_factor_gt 0.0306
_refine_ls_shift/su_max 0.000
_refine_ls_shift/su_mean 0.000
_refine_ls_structure_factor_coef Fsqd
_refine_ls_weighting_details 'calc w=1/[\s^2^(Fo^2^)+(0.0427P)^2^+0.7548P] where P=(Fo^2^+2Fc^2^)/3'
_refine_ls_weighting_scheme calc
_refine_ls_wR_factor_gt 0.0814
_refine_ls_wR_factor_ref 0.0854
_reflns_number_gt 2073
_reflns_number_total 2343
_reflns_threshold_expression I>2\s(I)
_cod_data_source_file sj2364.cif
_cod_data_source_block I
_cod_original_sg_symbol_H-M 'P 21/c'
_cod_database_code 2216120
_cod_database_fobs_code 2216120

loop_
_symmetry_equiv_pos_as_xyz
'x, y, z'
'-x, y+1/2, -z+1/2'
'-x, -y, -z'
'x, -y-1/2, z-1/2'

loop_
_atom_site_type_symbol
_atom_site_label
_atom_site_fract_x
_atom_site_fract_y
_atom_site_fract_z
_atom_site_U_iso_or_equiv
_atom_site_adp_type
_atom_site_calc_flag
_atom_site_refinement_flags
_atom_site_occupancy
C C11 0.4691(2) 0.1587(3) 0.09121(18) 0.0539(6) Uani d . 1
H H11A 0.5429 0.1199 0.1028 0.081 Uiso calc R 1
H H11B 0.4385 0.1225 0.0295 0.081 Uiso calc R 1
H H11C 0.4286 0.1071 0.1368 0.081 Uiso calc R 1
N N11 0.46512(12) 0.3494(2) 0.09796(11) 0.0328(4) Uani d . 1
C C12 0.36537(14) 0.4484(3) 0.07720(13) 0.0329(4) Uani d . 1
H H12A 0.3110 0.4072 0.1147 0.039 Uiso calc R 1
H H12B 0.3371 0.4399 0.0113 0.039 Uiso calc R 1
C C13 0.40016(15) 0.6342(3) 0.10316(13) 0.0351(4) Uani d . 1
O O1 0.34592(12) 0.7661(2) 0.09920(13) 0.0581(5) Uani d . 1
N N14 0.50903(13) 0.6252(2) 0.13392(12) 0.0340(4) Uani d . 1
N N15 0.64548(15) 0.4119(3) 0.16074(14) 0.0446(4) Uani d . 1
C C15 0.54436(15) 0.4556(3) 0.13264(12) 0.0310(4) Uani d . 1
H H14 0.5512(19) 0.714(3) 0.1593(17) 0.053(7) Uiso d . 1
H H15A 0.668(2) 0.297(4) 0.1600(18) 0.063 Uiso d . 1
H H15B 0.687(2) 0.495(4) 0.1682(19) 0.063 Uiso d . 1
C C21 0.06709(18) 0.5279(3) 0.71596(14) 0.0439(5) Uani d . 1
H H21A 0.0873 0.4054 0.7183 0.066 Uiso calc R 1
H H21B -0.0090 0.5382 0.7197 0.066 Uiso calc R 1
H H21C 0.1069 0.5895 0.7677 0.066 Uiso calc R 1
N N21 0.09134(12) 0.60459(19) 0.62860(10) 0.0302(3) Uani d . 1
C C22 0.07541(16) 0.7917(2) 0.60682(13) 0.0344(4) Uani d . 1
H H22A 0.1194 0.8653 0.6520 0.041 Uiso calc R 1
H H22B 0.0001 0.8252 0.6053 0.041 Uiso calc R 1
C C23 0.11147(15) 0.8053(2) 0.51119(13) 0.0337(4) Uani d . 1
O O2 0.12097(13) 0.93682(19) 0.46507(11) 0.0522(4) Uani d . 1
N N24 0.13415(12) 0.6355(2) 0.48531(11) 0.0291(3) Uani d . 1
N N25 0.15128(14) 0.3535(2) 0.55284(13) 0.0351(4) Uani d . 1
C C25 0.12714(13) 0.5222(2) 0.55775(11) 0.0253(4) Uani d . 1
H H24 0.1656(19) 0.609(3) 0.4365(17) 0.050(7) Uiso d . 1
H H25A 0.1556(18) 0.286(3) 0.6023(17) 0.046(6) Uiso d . 1
H H25B 0.1728(19) 0.316(3) 0.5017(17) 0.047(6) Uiso d . 1
S S 0.25681(3) 0.39808(5) 0.30401(3) 0.02599(14) Uani d . 1
O O11 0.23687(12) 0.27155(18) 0.37745(10) 0.0429(4) Uani d . 1
O O12 0.24043(12) 0.58043(16) 0.33621(10) 0.0388(3) Uani d . 1
O O13 0.36978(10) 0.38111(19) 0.28408(9) 0.0400(3) Uani d . 1
O O14 0.18331(10) 0.36562(18) 0.21808(9) 0.0370(3) Uani d . 1

loop_
_atom_site_aniso_label
_atom_site_aniso_U_11
_atom_site_aniso_U_22
_atom_site_aniso_U_33
_atom_site_aniso_U_12
_atom_site_aniso_U_13
_atom_site_aniso_U_23
C11 0.0665(15) 0.0276(11) 0.0668(15) -0.0012(10) 0.0050(12) -0.0057(10)
N11 0.0348(8) 0.0283(8) 0.0361(8) -0.0017(7) 0.0074(7) -0.0032(6)
C12 0.0307(9) 0.0368(10) 0.0316(9) -0.0045(8) 0.0054(7) -0.0020(8)
C13 0.0319(9) 0.0339(10) 0.0388(10) -0.0005(8) 0.0019(8) 0.0007(8)
O1 0.0420(8) 0.0379(9) 0.0906(13) 0.0094(7) -0.0067(8) -0.0055(8)
N14 0.0305(8) 0.0272(8) 0.0432(9) -0.0018(7) 0.0010(7) -0.0036(7)
N15 0.0357(10) 0.0387(10) 0.0572(11) 0.0060(8) -0.0025(8) -0.0039(9)
C15 0.0345(10) 0.0325(10) 0.0264(8) 0.0010(8) 0.0061(7) 0.0000(7)
C21 0.0497(12) 0.0510(13) 0.0340(10) 0.0146(10) 0.0171(9) 0.0072(9)
N21 0.0358(8) 0.0272(8) 0.0290(8) 0.0026(6) 0.0095(6) -0.0005(6)
C22 0.0384(10) 0.0266(9) 0.0386(10) 0.0013(8) 0.0059(8) -0.0052(8)
C23 0.0332(10) 0.0285(10) 0.0390(10) 0.0001(8) 0.0032(8) 0.0024(8)
O2 0.0641(10) 0.0334(8) 0.0613(10) 0.0050(7) 0.0166(8) 0.0154(7)
N24 0.0298(8) 0.0303(8) 0.0280(8) 0.0016(6) 0.0064(6) 0.0014(6)
N25 0.0435(9) 0.0289(9) 0.0348(9) 0.0083(7) 0.0126(7) 0.0024(7)
C25 0.0203(8) 0.0277(9) 0.0275(8) -0.0001(7) 0.0019(6) -0.0008(7)
S 0.0302(2) 0.0229(2) 0.0256(2) 0.00194(17) 0.00626(17) 0.00078(16)
O11 0.0582(9) 0.0341(7) 0.0387(7) 0.0008(6) 0.0154(6) 0.0096(6)
O12 0.0516(8) 0.0265(7) 0.0417(7) -0.0028(6) 0.0196(6) -0.0054(6)
O13 0.0306(7) 0.0489(8) 0.0411(7) 0.0093(6) 0.0073(6) 0.0091(6)
O14 0.0359(7) 0.0405(8) 0.0340(7) -0.0020(6) 0.0021(5) -0.0045(6)

loop_
_atom_type_symbol
_atom_type_description
_atom_type_scat_dispersion_real
_atom_type_scat_dispersion_imag
_atom_type_scat_source
C C 0.0033 0.0016 'International Tables Vol C Tables 4.2.6.8 and 6.1.1.4'
H H 0.0000 0.0000 'International Tables Vol C Tables 4.2.6.8 and 6.1.1.4'
N N 0.0061 0.0033 'International Tables Vol C Tables 4.2.6.8 and 6.1.1.4'
O O 0.0106 0.0060 'International Tables Vol C Tables 4.2.6.8 and 6.1.1.4'
S S 0.1246 0.1234 'International Tables Vol C Tables 4.2.6.8 and 6.1.1.4'

loop_
_geom_angle_atom_site_label_1
_geom_angle_atom_site_label_2
_geom_angle_atom_site_label_3
_geom_angle
N11 C11 H11A 109.5
N11 C11 H11B 109.5
H11A C11 H11B 109.5
N11 C11 H11C 109.5
H11A C11 H11C 109.5
H11B C11 H11C 109.5
C15 N11 C11 126.92(18)
C15 N11 C12 110.18(16)
C11 N11 C12 122.48(17)
N11 C12 C13 102.61(14)
N11 C12 H12A 111.2
C13 C12 H12A 111.2
N11 C12 H12B 111.2
C13 C12 H12B 111.2
H12A C12 H12B 109.2
O1 C13 N14 125.63(19)
O1 C13 C12 128.37(18)
N14 C13 C12 106.00(16)
C15 N14 C13 110.57(16)
C15 N14 H14 122.4(15)
C13 N14 H14 126.6(15)
C15 N15 H15A 121.2(16)
C15 N15 H15B 114.4(19)
H15A N15 H15B 123(3)
N15 C15 N11 127.21(19)
N15 C15 N14 122.22(18)
N11 C15 N14 110.55(16)
N21 C21 H21A 109.5
N21 C21 H21B 109.5
H21A C21 H21B 109.5
N21 C21 H21C 109.5
H21A C21 H21C 109.5
H21B C21 H21C 109.5
C25 N21 C21 127.52(16)
C25 N21 C22 110.03(15)
C21 N21 C22 122.44(15)
N21 C22 C23 102.39(15)
N21 C22 H22A 111.3
C23 C22 H22A 111.3
N21 C22 H22B 111.3
C23 C22 H22B 111.3
H22A C22 H22B 109.2
O2 C23 N24 125.49(18)
O2 C23 C22 128.28(18)
N24 C23 C22 106.23(15)
C25 N24 C23 110.17(15)
C25 N24 H24 123.5(15)
C23 N24 H24 124.3(15)
C25 N25 H25A 121.0(15)
C25 N25 H25B 117.6(16)
H25A N25 H25B 121(2)
N25 C25 N21 127.00(17)
N25 C25 N24 122.17(17)
N21 C25 N24 110.81(16)
O14 S O11 110.66(9)
O14 S O12 108.96(8)
O11 S O12 109.84(9)
O14 S O13 109.35(8)
O11 S O13 109.62(8)
O12 S O13 108.37(8)

loop_
_geom_bond_atom_site_label_1
_geom_bond_atom_site_label_2
_geom_bond_distance
C11 N11 1.447(3)
C11 H11A 0.9600
C11 H11B 0.9600
C11 H11C 0.9600
N11 C15 1.320(2)
N11 C12 1.450(2)
C12 C13 1.503(3)
C12 H12A 0.9700
C12 H12B 0.9700
C13 O1 1.203(2)
C13 N14 1.375(3)
N14 C15 1.357(2)
N14 H14 0.90(3)
N15 C15 1.316(3)
N15 H15A 0.92(3)
N15 H15B 0.81(3)
C21 N21 1.450(2)
C21 H21A 0.9600
C21 H21B 0.9600
C21 H21C 0.9600
N21 C25 1.320(2)
N21 C22 1.457(2)
C22 C23 1.504(3)
C22 H22A 0.9700
C22 H22B 0.9700
C23 O2 1.209(2)
C23 N24 1.376(2)
N24 C25 1.360(2)
N24 H24 0.87(3)
N25 C25 1.315(2)
N25 H25A 0.87(2)
N25 H25B 0.86(3)
S O14 1.4621(15)
S O11 1.4695(15)
S O12 1.4768(14)
S O13 1.4785(15)

loop_
_geom_hbond_atom_site_label_D
_geom_hbond_atom_site_label_H
_geom_hbond_atom_site_label_A
_geom_hbond_site_symmetry_A
_geom_hbond_distance_DH
_geom_hbond_distance_HA
_geom_hbond_distance_DA
_geom_hbond_angle_DHA
N14 H14 O13 2_655 0.90(3) 1.74(3) 2.639(2) 176(2)
N15 H15A O12 2_645 0.92(3) 1.99(3) 2.879(2) 163(2)
N15 H15B O11 2_655 0.81(3) 2.42(3) 3.171(3) 154(3)
N24 H24 O12 . 0.87(3) 1.83(3) 2.693(2) 173(2)
N25 H25A O14 4_566 0.87(2) 2.01(3) 2.882(3) 174(2)
N25 H25B O11 . 0.86(3) 2.08(3) 2.928(3) 169(2)

loop_
_geom_torsion_atom_site_label_1
_geom_torsion_atom_site_label_2
_geom_torsion_atom_site_label_3
_geom_torsion_atom_site_label_4
_geom_torsion
C15 N11 C12 C13 1.60(19)
C11 N11 C12 C13 174.59(18)
N11 C12 C13 O1 -179.4(2)
N11 C12 C13 N14 0.18(19)
O1 C13 N14 C15 177.7(2)
C12 C13 N14 C15 -1.9(2)
C11 N11 C15 N15 6.3(3)
C12 N11 C15 N15 178.89(19)
C11 N11 C15 N14 -175.47(19)
C12 N11 C15 N14 -2.9(2)
C13 N14 C15 N15 -178.63(18)
C13 N14 C15 N11 3.0(2)
C25 N21 C22 C23 -1.55(19)
C21 N21 C22 C23 179.86(17)
N21 C22 C23 O2 -174.3(2)
N21 C22 C23 N24 4.73(19)
O2 C23 N24 C25 172.70(18)
C22 C23 N24 C25 -6.4(2)
C21 N21 C25 N25 -2.1(3)
C22 N21 C25 N25 179.40(17)
C21 N21 C25 N24 176.20(18)
C22 N21 C25 N24 -2.3(2)
C23 N24 C25 N25 -175.95(16)
C23 N24 C25 N21 5.7(2)

loop_
_cod_related_entry_id
_cod_related_entry_database
_cod_related_entry_code
1 ChemSpider 30655364
